data_4334901
loop_
_publ_author_name
'Brian F. Moore'
'Thomas J. Emge'
'John G. Brennan'

_publ_contact_author_address
; 
 Department of Chemistry 
 Rutgers, The State University of New Jersey
 610 Taylor Road
 Piscataway, New Jersey  08854-8087  U.S.A. 
;
_publ_contact_author_email bren@rci.rutgers.edu
_publ_contact_author_name 'John G. Brennan'
_publ_section_title
;
 Lanthanide Clusters with Azide Capping Ligands
;
_journal_name_full 'Inorganic Chemistry'
_journal_page_first 6021
_journal_page_last 6027
_journal_paper_doi 10.1021/ic400359x
_journal_volume 52
_journal_year 2013
_chemical_formula_moiety 'Er6 O2 2.65(Se2) 8.69(N3) 10(N C5 H5), 3(N C5 H5)'
_chemical_formula_sum 'C65 H65 Er6 N39.06 O2 Se5.32'
_chemical_formula_weight 2848.38
_chemical_name_systematic
; 
 ? 
;
_space_group_IT_number 2
_symmetry_cell_setting triclinic
_symmetry_space_group_name_Hall '-P 1'
_symmetry_space_group_name_H-M 'P -1'
_atom_sites_solution_hydrogens geom
_atom_sites_solution_primary direct
_atom_sites_solution_secondary difmap
_audit_creation_method SHELXL-97
_cell_angle_alpha 113.675(1)
_cell_angle_beta 93.405(1)
_cell_angle_gamma 115.494(1)
_cell_formula_units_Z 1
_cell_length_a 13.2354(8)
_cell_length_b 13.5062(8)
_cell_length_c 15.3672(9)
_cell_measurement_reflns_used 8794
_cell_measurement_temperature 100(2)
_cell_measurement_theta_max 30.52
_cell_measurement_theta_min 2.63
_cell_volume 2179.4(2)
_computing_cell_refinement 'Bruker SMART'
_computing_data_collection 'Bruker SMART'
_computing_data_reduction 'Bruker SAINT'
_computing_molecular_graphics 'Bruker SHELXTL'
_computing_publication_material 'Bruker SHELXTL'
_computing_structure_refinement 'SHELXL-97 (Sheldrick, 2008)'
_computing_structure_solution 'SHELXS-97 (Sheldrick, 2008)'
_diffrn_ambient_temperature 100(2)
_diffrn_measured_fraction_theta_full 0.983
_diffrn_measured_fraction_theta_max 0.983
_diffrn_measurement_device_type 'CCD area detector'
_diffrn_measurement_method 'phi and omega scans'
_diffrn_radiation_monochromator graphite
_diffrn_radiation_source 'fine-focus sealed tube'
_diffrn_radiation_type MoK\a
_diffrn_radiation_wavelength 0.71073
_diffrn_reflns_av_R_equivalents 0.0216
_diffrn_reflns_av_sigmaI/netI 0.0339
_diffrn_reflns_limit_h_max 18
_diffrn_reflns_limit_h_min -18
_diffrn_reflns_limit_k_max 19
_diffrn_reflns_limit_k_min -19
_diffrn_reflns_limit_l_max 21
_diffrn_reflns_limit_l_min -21
_diffrn_reflns_number 26008
_diffrn_reflns_theta_full 30.54
_diffrn_reflns_theta_max 30.54
_diffrn_reflns_theta_min 1.78
_exptl_absorpt_coefficient_mu 7.993
_exptl_absorpt_correction_T_max 0.999
_exptl_absorpt_correction_T_min 0.511
_exptl_absorpt_correction_type multi-scan
_exptl_absorpt_process_details 'Bruker SAINT (SADABS)'
_exptl_crystal_colour yellow
_exptl_crystal_density_diffrn 2.170
_exptl_crystal_description lathe
_exptl_crystal_F_000 1333
_exptl_crystal_size_max 0.34
_exptl_crystal_size_mid 0.20
_exptl_crystal_size_min 0.15
_refine_diff_density_max 1.862
_refine_diff_density_min -2.021
_refine_diff_density_rms 0.157
_refine_ls_extinction_method none
_refine_ls_goodness_of_fit_ref 1.009
_refine_ls_hydrogen_treatment constr
_refine_ls_matrix_type full
_refine_ls_number_parameters 602
_refine_ls_number_reflns 13127
_refine_ls_number_restraints 1004
_refine_ls_restrained_S_all 0.995
_refine_ls_R_factor_all 0.0323
_refine_ls_R_factor_gt 0.0270
_refine_ls_shift/su_max 0.002
_refine_ls_shift/su_mean 0.000
_refine_ls_structure_factor_coef Fsqd
_refine_ls_weighting_details 'calc w=1/[\s^2^(Fo^2^)+(0.0280P)^2^+3.8000P] where P=(Fo^2^+2Fc^2^)/3'
_refine_ls_weighting_scheme calc
_refine_ls_wR_factor_gt 0.0603
_refine_ls_wR_factor_ref 0.0623
_reflns_number_gt 11722
_reflns_number_total 13127
_reflns_threshold_expression >2sigma(I)
_cod_data_source_file ic400359x_si_001_1.cif
_cod_data_source_block bm121
_cod_database_code 4334901

loop_
_symmetry_equiv_pos_as_xyz
'x, y, z'
'-x, -y, -z'

loop_
_atom_site_label
_atom_site_type_symbol
_atom_site_fract_x
_atom_site_fract_y
_atom_site_fract_z
_atom_site_U_iso_or_equiv
_atom_site_adp_type
_atom_site_occupancy
_atom_site_symmetry_multiplicity
_atom_site_calc_flag
_atom_site_refinement_flags
_atom_site_disorder_assembly
_atom_site_disorder_group
Er1 Er 0.503654(12) -0.248823(12) 0.342248(10) 0.01153(3) Uani 1 1 d U . .
Er2 Er 0.631327(12) 0.049467(13) 0.337242(10) 0.01235(3) Uani 1 1 d U . .
Er3 Er 0.632999(11) 0.049432(12) 0.577543(10) 0.01030(3) Uani 1 1 d U . .
O1 O 0.53470(18) -0.0517(2) 0.41675(16) 0.0112(4) Uani 1 1 d U . .
Se1 Se 0.51323(3) -0.19904(3) 0.17347(2) 0.01807(7) Uani 1 1 d U A .
Se2 Se 0.69509(3) -0.14545(3) 0.26582(3) 0.01846(7) Uani 1 1 d U A .
N7 N 0.7645(3) 0.1326(3) 0.4951(2) 0.0291(7) Uani 1 1 d U A .
N8 N 0.8632(3) 0.2192(3) 0.5328(2) 0.0298(7) Uani 1 1 d U . .
N9 N 0.9568(3) 0.2997(4) 0.5675(3) 0.0416(10) Uani 1 1 d U A .
N4 N 0.6319(3) -0.1416(3) 0.5072(2) 0.0271(7) Uani 0.9677(19) 1 d PU A 1
N5 N 0.6530(4) -0.1845(4) 0.5573(3) 0.0306(9) Uani 0.9677(19) 1 d PU A 1
N6 N 0.6751(4) -0.2258(4) 0.6027(3) 0.0437(10) Uani 0.9677(19) 1 d PU A 1
N10 N 0.6496(4) 0.2527(4) 0.4293(3) 0.0206(9) Uani 0.671(2) 1 d PU A 1
N11 N 0.6351(5) 0.3068(6) 0.5047(4) 0.0142(10) Uani 0.671(2) 1 d PU A 1
N12 N 0.6212(4) 0.3630(4) 0.5791(3) 0.0170(8) Uani 0.671(2) 1 d PU . 1
N13 N 0.6837(3) 0.2588(4) 0.6901(3) 0.0168(8) Uani 0.726(2) 1 d PU . 1
N14 N 0.7776(5) 0.3499(5) 0.7179(4) 0.0191(9) Uani 0.726(2) 1 d PU . 1
N15 N 0.8672(4) 0.4357(5) 0.7441(4) 0.0390(12) Uani 0.726(2) 1 d PU . 1
N16 N 0.5680(3) -0.0145(3) 0.6966(2) 0.0200(6) Uani 0.9777(15) 1 d PU . 1
N17 N 0.6248(3) -0.0132(3) 0.7616(2) 0.0226(6) Uani 0.9777(15) 1 d PU . 1
N18 N 0.6798(3) -0.0115(4) 0.8231(3) 0.0395(10) Uani 0.9777(15) 1 d PU . 1
Se3A Se 0.26434(13) -0.31893(13) 0.32512(13) 0.0141(4) Uani 0.274(2) 1 d PU . 2
Se4A Se 0.3658(2) -0.2713(2) 0.48302(14) 0.0139(4) Uani 0.274(2) 1 d PU . 2
Se3B Se 0.5626(15) -0.0924(17) 0.6839(12) 0.023(3) Uani 0.0225(13) 1 d PU . 3
Se4B Se 0.415(3) -0.239(3) 0.5258(19) 0.014(3) Uani 0.0225(13) 1 d PU . 3
Se3C Se 0.6183(14) -0.1895(14) 0.5289(12) 0.023(2) Uani 0.0321(17) 1 d PU A 4
Se4C Se 0.418(3) -0.244(2) 0.5063(16) 0.017(2) Uani 0.0321(17) 1 d PU . 4
N19 N 0.5942(3) -0.3764(3) 0.3593(2) 0.0207(6) Uani 1 1 d U A .
C1 C 0.5313(4) -0.4795(4) 0.3685(3) 0.0289(8) Uani 1 1 d U . .
H1 H 0.4509 -0.5133 0.3551 0.035 Uiso 1 1 calc R A .
C2 C 0.5815(4) -0.5371(4) 0.3971(4) 0.0394(10) Uani 1 1 d U A .
H2 H 0.5355 -0.6075 0.4034 0.047 Uiso 1 1 calc R . .
C3 C 0.7006(5) -0.4884(4) 0.4160(4) 0.0417(10) Uani 1 1 d U . .
H3 H 0.7365 -0.5249 0.4357 0.050 Uiso 1 1 calc R A .
C4 C 0.7645(4) -0.3857(5) 0.4052(4) 0.0380(10) Uani 1 1 d U A .
H4 H 0.8448 -0.3521 0.4160 0.046 Uiso 1 1 calc R . .
C5 C 0.7089(4) -0.3320(4) 0.3780(3) 0.0274(8) Uani 1 1 d U . .
H5 H 0.7541 -0.2609 0.3725 0.033 Uiso 1 1 calc R A .
N20 N 0.4014(3) -0.4692(3) 0.1951(2) 0.0207(6) Uani 1 1 d U A .
C6 C 0.2962(4) -0.5631(4) 0.1781(3) 0.0338(9) Uani 1 1 d U . .
H6 H 0.2517 -0.5473 0.2208 0.041 Uiso 1 1 calc R A .
C7 C 0.2495(4) -0.6831(4) 0.1002(4) 0.0439(11) Uani 1 1 d U A .
H7 H 0.1755 -0.7453 0.0910 0.053 Uiso 1 1 calc R . .
C8 C 0.3146(5) -0.7082(4) 0.0371(3) 0.0413(10) Uani 1 1 d U . .
H8 H 0.2855 -0.7875 -0.0158 0.050 Uiso 1 1 calc R A .
C9 C 0.4246(4) -0.6128(4) 0.0539(3) 0.0336(9) Uani 1 1 d U A .
H9 H 0.4712 -0.6270 0.0130 0.040 Uiso 1 1 calc R . .
C10 C 0.4638(4) -0.4956(4) 0.1331(3) 0.0262(8) Uani 1 1 d U . .
H10 H 0.5375 -0.4319 0.1436 0.031 Uiso 1 1 calc R A .
N21 N 0.6192(3) 0.1083(3) 0.2031(3) 0.0262(7) Uani 1 1 d U A .
C11 C 0.5833(4) 0.1878(4) 0.2055(4) 0.0388(10) Uani 1 1 d U . .
H11 H 0.5577 0.2218 0.2589 0.047 Uiso 1 1 calc R A .
C12 C 0.5830(5) 0.2215(5) 0.1305(5) 0.0566(14) Uani 1 1 d U A .
H12 H 0.5562 0.2759 0.1336 0.068 Uiso 1 1 calc R . .
C13 C 0.6225(5) 0.1737(6) 0.0527(4) 0.0611(15) Uani 1 1 d U . .
H13 H 0.6238 0.1957 0.0024 0.073 Uiso 1 1 calc R A .
C14 C 0.6603(5) 0.0930(5) 0.0498(4) 0.0536(13) Uani 1 1 d U A .
H14 H 0.6879 0.0595 -0.0023 0.064 Uiso 1 1 calc R . .
C15 C 0.6568(4) 0.0621(4) 0.1260(3) 0.0358(9) Uani 1 1 d U . .
H15 H 0.6818 0.0065 0.1232 0.043 Uiso 1 1 calc R A .
N22 N 0.8403(3) 0.1902(3) 0.3348(2) 0.0224(6) Uani 1 1 d U A .
C16 C 0.9254(4) 0.1611(4) 0.3308(3) 0.0342(9) Uani 1 1 d U . .
H16 H 0.9064 0.0813 0.3196 0.041 Uiso 1 1 calc R A .
C17 C 1.0399(4) 0.2426(5) 0.3425(4) 0.0418(11) Uani 1 1 d U A .
H17 H 1.0964 0.2191 0.3415 0.050 Uiso 1 1 calc R . .
C18 C 1.0684(4) 0.3600(4) 0.3557(3) 0.0397(10) Uani 1 1 d U . .
H18 H 1.1439 0.4158 0.3611 0.048 Uiso 1 1 calc R A .
C19 C 0.9830(4) 0.3923(4) 0.3606(4) 0.0421(11) Uani 1 1 d U A .
H19 H 0.9999 0.4713 0.3713 0.050 Uiso 1 1 calc R . .
C20 C 0.8716(4) 0.3055(4) 0.3496(4) 0.0363(9) Uani 1 1 d U . .
H20 H 0.8145 0.3284 0.3526 0.044 Uiso 1 1 calc R A .
N23 N 0.8262(3) 0.1129(3) 0.6808(2) 0.0211(6) Uani 1 1 d U A .
C21 C 0.8656(3) 0.1885(3) 0.7784(3) 0.0246(7) Uani 1 1 d U . .
H21 H 0.8198 0.2194 0.8097 0.029 Uiso 1 1 calc R A .
C22 C 0.9724(4) 0.2231(4) 0.8352(3) 0.0358(9) Uani 1 1 d U A .
H22 H 0.9965 0.2749 0.9033 0.043 Uiso 1 1 calc R . .
C23 C 1.0407(4) 0.1801(5) 0.7901(4) 0.0392(10) Uani 1 1 d U . .
H23 H 1.1125 0.2024 0.8269 0.047 Uiso 1 1 calc R A .
C24 C 1.0029(4) 0.1031(5) 0.6894(4) 0.0396(10) Uani 1 1 d U A .
H24 H 1.0487 0.0731 0.6571 0.048 Uiso 1 1 calc R . .
C25 C 0.8951(4) 0.0713(4) 0.6373(3) 0.0301(8) Uani 1 1 d U . .
H25 H 0.8693 0.0189 0.5693 0.036 Uiso 1 1 calc R A .
N24 N 0.7402(5) -0.5178(5) 0.0413(4) 0.0658(13) Uani 1 1 d U . .
C26 C 0.7794(5) -0.4865(5) 0.1391(4) 0.0497(12) Uani 1 1 d U . .
H26 H 0.7505 -0.4470 0.1869 0.060 Uiso 1 1 calc R . .
C27 C 0.8603(5) -0.5139(5) 0.1648(4) 0.0507(12) Uani 1 1 d U . .
H27 H 0.8899 -0.4907 0.2306 0.061 Uiso 1 1 calc R . .
C28 C 0.8975(6) -0.5773(7) 0.0907(5) 0.0702(17) Uani 1 1 d U . .
H28 H 0.9542 -0.5944 0.1085 0.084 Uiso 1 1 calc R . .
C29 C 0.8568(5) -0.6145(6) -0.0034(4) 0.0616(15) Uani 1 1 d U . .
H29 H 0.8790 -0.6623 -0.0521 0.074 Uiso 1 1 calc R . .
C30 C 0.7844(6) -0.5817(6) -0.0256(5) 0.0633(15) Uani 1 1 d U . .
H30 H 0.7599 -0.6026 -0.0916 0.076 Uiso 1 1 calc R . .
N25 N -0.0632(5) 0.0398(5) 0.0555(5) 0.0610(13) Uani 0.50 1 d PU . .
C31 C 0.0103(6) 0.0152(6) 0.0930(4) 0.0584(13) Uani 1 1 d U . .
H31 H 0.0188 0.0256 0.1572 0.070 Uiso 1 1 d . . .
C32 C 0.0730(5) -0.0245(6) 0.0382(5) 0.0613(15) Uani 1 1 d U . .
H32 H 0.1242 -0.0420 0.0651 0.074 Uiso 1 1 d . . .
C33 C -0.0632(5) 0.0398(5) 0.0555(5) 0.0610(13) Uani 0.50 1 d PU . .
H33 H -0.1075 0.0672 0.0928 0.073 Uiso 0.50 1 calc PR . .

loop_
_atom_site_aniso_label
_atom_site_aniso_U_11
_atom_site_aniso_U_22
_atom_site_aniso_U_33
_atom_site_aniso_U_23
_atom_site_aniso_U_13
_atom_site_aniso_U_12
Er1 0.01594(7) 0.01076(6) 0.01015(6) 0.00452(5) 0.00569(5) 0.00860(5)
Er2 0.01659(7) 0.01189(6) 0.01132(7) 0.00584(5) 0.00704(5) 0.00858(5)
Er3 0.01291(6) 0.01043(6) 0.00839(6) 0.00385(5) 0.00373(5) 0.00693(5)
O1 0.0129(10) 0.0127(10) 0.0101(10) 0.0051(8) 0.0050(8) 0.0082(8)
Se1 0.02875(17) 0.01643(15) 0.00907(14) 0.00453(12) 0.00527(12) 0.01265(13)
Se2 0.02133(16) 0.01892(16) 0.02272(17) 0.01134(14) 0.01330(13) 0.01383(13)
N7 0.0190(14) 0.0368(17) 0.0153(14) 0.0161(13) 0.0018(11) -0.0020(12)
N8 0.0228(15) 0.0376(18) 0.0156(15) 0.0129(14) 0.0064(12) 0.0038(13)
N9 0.0235(17) 0.043(2) 0.0249(18) 0.0101(16) 0.0058(14) -0.0044(15)
N4 0.049(2) 0.0218(15) 0.0151(14) 0.0052(13) -0.0010(13) 0.0257(15)
N5 0.054(2) 0.0270(18) 0.0145(17) 0.0056(14) 0.0016(16) 0.0283(18)
N6 0.080(3) 0.041(2) 0.0233(19) 0.0147(17) 0.0050(19) 0.042(2)
N10 0.031(2) 0.0155(18) 0.020(2) 0.0096(16) 0.0097(17) 0.0135(17)
N11 0.015(2) 0.014(2) 0.017(2) 0.010(2) 0.0037(16) 0.008(2)
N12 0.023(2) 0.0129(18) 0.0153(19) 0.0067(15) 0.0064(15) 0.0087(15)
N13 0.0159(17) 0.0137(17) 0.0180(18) 0.0042(15) 0.0046(14) 0.0083(14)
N14 0.023(2) 0.0155(19) 0.013(2) 0.0020(17) 0.0010(18) 0.0100(17)
N15 0.023(2) 0.026(2) 0.057(3) 0.017(2) 0.005(2) 0.0073(18)
N16 0.0215(14) 0.0330(17) 0.0215(15) 0.0198(13) 0.0122(11) 0.0194(13)
N17 0.0240(15) 0.0335(16) 0.0197(15) 0.0177(13) 0.0124(12) 0.0161(13)
N18 0.0295(18) 0.069(3) 0.034(2) 0.039(2) 0.0101(15) 0.0224(19)
Se3A 0.0156(7) 0.0102(6) 0.0132(8) 0.0027(6) 0.0046(6) 0.0063(5)
Se4A 0.0180(9) 0.0144(8) 0.0143(8) 0.0083(6) 0.0080(6) 0.0103(7)
Se3B 0.027(5) 0.030(5) 0.018(4) 0.018(3) 0.006(3) 0.013(4)
Se4B 0.020(5) 0.011(4) 0.015(4) 0.008(4) 0.006(4) 0.009(3)
Se3C 0.035(4) 0.025(3) 0.019(4) 0.012(3) 0.003(3) 0.021(3)
Se4C 0.024(4) 0.011(4) 0.017(4) 0.009(4) 0.008(4) 0.008(3)
N19 0.0285(15) 0.0170(13) 0.0204(14) 0.0074(11) 0.0064(11) 0.0158(12)
C1 0.0327(19) 0.0202(16) 0.031(2) 0.0118(15) 0.0024(15) 0.0122(14)
C2 0.054(2) 0.0251(19) 0.043(2) 0.0187(18) 0.004(2) 0.0214(18)
C3 0.058(3) 0.036(2) 0.044(2) 0.0179(19) 0.006(2) 0.035(2)
C4 0.040(2) 0.045(2) 0.043(2) 0.0205(19) 0.0117(18) 0.0315(19)
C5 0.0316(18) 0.0315(19) 0.0295(19) 0.0164(16) 0.0128(15) 0.0217(16)
N20 0.0265(14) 0.0157(12) 0.0187(14) 0.0061(11) 0.0064(11) 0.0114(11)
C6 0.032(2) 0.0187(17) 0.039(2) 0.0067(16) 0.0096(17) 0.0105(15)
C7 0.040(2) 0.0184(18) 0.048(3) 0.0037(18) 0.0089(19) 0.0061(16)
C8 0.056(3) 0.0218(18) 0.028(2) -0.0009(16) 0.0029(19) 0.0173(18)
C9 0.055(2) 0.0219(17) 0.0222(18) 0.0069(15) 0.0153(17) 0.0202(17)
C10 0.040(2) 0.0200(16) 0.0159(16) 0.0064(13) 0.0111(14) 0.0146(15)
N21 0.0282(15) 0.0259(15) 0.0284(16) 0.0200(13) 0.0068(12) 0.0101(13)
C11 0.035(2) 0.035(2) 0.056(3) 0.034(2) 0.0081(18) 0.0139(17)
C12 0.047(3) 0.057(3) 0.080(3) 0.057(3) 0.003(2) 0.016(2)
C13 0.049(3) 0.069(3) 0.055(3) 0.053(3) -0.002(2) 0.002(2)
C14 0.050(3) 0.062(3) 0.032(2) 0.032(2) 0.0111(19) 0.006(2)
C15 0.036(2) 0.043(2) 0.0225(19) 0.0204(17) 0.0111(16) 0.0103(17)
N22 0.0257(14) 0.0253(14) 0.0211(14) 0.0156(12) 0.0103(11) 0.0119(12)
C16 0.0297(19) 0.0315(19) 0.044(2) 0.0163(18) 0.0195(17) 0.0171(16)
C17 0.029(2) 0.041(2) 0.047(3) 0.015(2) 0.0183(18) 0.0156(18)
C18 0.031(2) 0.040(2) 0.036(2) 0.0209(19) 0.0134(17) 0.0051(17)
C19 0.037(2) 0.029(2) 0.056(3) 0.029(2) 0.009(2) 0.0057(17)
C20 0.0292(19) 0.0269(19) 0.053(3) 0.0231(19) 0.0079(18) 0.0106(16)
N23 0.0183(13) 0.0243(14) 0.0226(14) 0.0123(12) 0.0043(11) 0.0113(11)
C21 0.0251(17) 0.0236(16) 0.0239(17) 0.0121(14) 0.0031(13) 0.0109(14)
C22 0.030(2) 0.036(2) 0.029(2) 0.0127(17) -0.0064(15) 0.0106(16)
C23 0.0218(18) 0.045(2) 0.048(2) 0.024(2) -0.0020(16) 0.0138(17)
C24 0.0256(19) 0.053(3) 0.049(2) 0.024(2) 0.0112(17) 0.0262(18)
C25 0.0257(17) 0.039(2) 0.0299(19) 0.0167(17) 0.0098(15) 0.0191(16)
N24 0.060(3) 0.055(3) 0.063(3) 0.027(2) 0.005(2) 0.015(2)
C26 0.053(3) 0.041(2) 0.043(3) 0.015(2) 0.012(2) 0.019(2)
C27 0.054(3) 0.049(3) 0.039(2) 0.023(2) 0.006(2) 0.017(2)
C28 0.054(3) 0.081(4) 0.064(3) 0.021(3) 0.011(3) 0.038(3)
C29 0.044(3) 0.076(3) 0.043(3) 0.013(3) 0.015(2) 0.026(2)
C30 0.057(3) 0.073(3) 0.042(3) 0.025(2) 0.015(2) 0.019(3)
N25 0.067(3) 0.062(3) 0.063(3) 0.031(2) 0.030(2) 0.036(2)
C31 0.077(3) 0.057(3) 0.045(3) 0.032(2) 0.017(2) 0.030(2)
C32 0.057(3) 0.063(3) 0.066(4) 0.033(3) -0.001(3) 0.031(3)
C33 0.067(3) 0.062(3) 0.063(3) 0.031(2) 0.030(2) 0.036(2)

loop_
_atom_type_symbol
_atom_type_description
_atom_type_scat_dispersion_real
_atom_type_scat_dispersion_imag
_atom_type_scat_source
C C 0.0033 0.0016 'International Tables Vol C Tables 4.2.6.8 and 6.1.1.4'
H H 0.0000 0.0000 'International Tables Vol C Tables 4.2.6.8 and 6.1.1.4'
N N 0.0061 0.0033 'International Tables Vol C Tables 4.2.6.8 and 6.1.1.4'
Se Se -0.0929 2.2259 'International Tables Vol C Tables 4.2.6.8 and 6.1.1.4'
O O 0.0106 0.0060 'International Tables Vol C Tables 4.2.6.8 and 6.1.1.4'
Er Er -0.2586 4.9576 'International Tables Vol C Tables 4.2.6.8 and 6.1.1.4'

loop_
_geom_angle_atom_site_label_1
_geom_angle_atom_site_label_2
_geom_angle_atom_site_label_3
_geom_angle
_geom_angle_site_symmetry_1
_geom_angle_site_symmetry_3
O1 Er1 N4 71.87(9) . .
O1 Er1 N13 72.12(11) . 2_656
N4 Er1 N13 122.65(13) . 2_656
O1 Er1 N12 108.05(11) . 2_656
N4 Er1 N12 78.63(14) . 2_656
N13 Er1 N12 72.07(14) 2_656 2_656
O1 Er1 N20 150.72(9) . .
N4 Er1 N20 137.27(10) . .
N13 Er1 N20 85.07(11) 2_656 .
N12 Er1 N20 80.96(12) 2_656 .
O1 Er1 N19 139.90(9) . .
N4 Er1 N19 70.07(10) . .
N13 Er1 N19 141.62(12) 2_656 .
N12 Er1 N19 76.31(12) 2_656 .
N20 Er1 N19 68.80(10) . .
O1 Er1 Se3C 85.0(3) . .
N4 Er1 Se3C 15.7(3) . .
N13 Er1 Se3C 121.8(3) 2_656 .
N12 Er1 Se3C 65.5(3) 2_656 .
N20 Er1 Se3C 123.3(3) . .
N19 Er1 Se3C 60.0(3) . .
O1 Er1 Se4C 79.5(5) . .
N4 Er1 Se4C 58.0(6) . .
N13 Er1 Se4C 72.6(7) 2_656 .
N12 Er1 Se4C 30.7(5) 2_656 .
N20 Er1 Se4C 111.5(5) . .
N19 Er1 Se4C 90.8(6) . .
Se3C Er1 Se4C 50.5(7) . .
O1 Er1 Se3A 84.56(6) . .
N4 Er1 Se3A 117.05(10) . .
N13 Er1 Se3A 18.34(10) 2_656 .
N12 Er1 Se3A 54.40(10) 2_656 .
N20 Er1 Se3A 78.39(7) . .
N19 Er1 Se3A 124.21(7) . .
Se3C Er1 Se3A 111.2(3) . .
Se4C Er1 Se3A 60.7(7) . .
O1 Er1 Se2 83.57(5) . .
N4 Er1 Se2 92.09(10) . .
N13 Er1 Se2 125.94(10) 2_656 .
N12 Er1 Se2 161.60(10) 2_656 .
N20 Er1 Se2 95.87(7) . .
N19 Er1 Se2 85.62(7) . .
Se3C Er1 Se2 102.5(3) . .
Se4C Er1 Se2 149.0(6) . .
Se3A Er1 Se2 142.98(3) . .
O1 Er1 Se1 80.20(5) . .
N4 Er1 Se1 133.81(10) . .
N13 Er1 Se1 80.11(10) 2_656 .
N12 Er1 Se1 146.26(10) 2_656 .
N20 Er1 Se1 77.94(7) . .
N19 Er1 Se1 118.86(7) . .
Se3C Er1 Se1 148.1(3) . .
Se4C Er1 Se1 149.9(6) . .
Se3A Er1 Se1 95.43(3) . .
Se2 Er1 Se1 47.987(10) . .
O1 Er1 Se4A 81.66(7) . .
N4 Er1 Se4A 70.10(11) . .
N13 Er1 Se4A 61.73(11) 2_656 .
N12 Er1 Se4A 26.39(10) 2_656 .
N20 Er1 Se4A 103.81(8) . .
N19 Er1 Se4A 96.81(8) . .
Se3C Er1 Se4A 62.4(3) . .
Se4C Er1 Se4A 12.1(6) . .
Se3A Er1 Se4A 48.80(6) . .
Se2 Er1 Se4A 159.70(5) . .
Se1 Er1 Se4A 141.22(4) . .
O1 Er1 Se4B 78.8(6) . .
N4 Er1 Se4B 56.7(6) . .
N13 Er1 Se4B 73.6(7) 2_656 .
N12 Er1 Se4B 31.8(6) 2_656 .
N20 Er1 Se4B 112.6(6) . .
N19 Er1 Se4B 90.6(7) . .
Se3C Er1 Se4B 49.4(7) . .
Se4C Er1 Se4B 1.3(11) . .
Se3A Er1 Se4B 61.9(7) . .
Se2 Er1 Se4B 147.7(6) . .
Se1 Er1 Se4B 150.3(7) . .
Se4A Er1 Se4B 13.4(6) . .
O1 Er2 N7 72.08(9) . .
O1 Er2 N10 102.35(12) . .
N7 Er2 N10 77.73(14) . .
O1 Er2 N16 72.30(9) . 2_656
N7 Er2 N16 128.30(11) . 2_656
N10 Er2 N16 74.72(14) . 2_656
O1 Er2 N21 147.19(9) . .
N7 Er2 N21 138.17(11) . .
N10 Er2 N21 78.64(13) . .
N16 Er2 N21 76.52(10) 2_656 .
O1 Er2 N22 142.95(9) . .
N7 Er2 N22 72.40(10) . .
N10 Er2 N22 79.99(13) . .
N16 Er2 N22 141.13(10) 2_656 .
N21 Er2 N22 69.84(10) . .
O1 Er2 Se1 81.69(6) . .
N7 Er2 Se1 129.57(9) . .
N10 Er2 Se1 151.26(11) . .
N16 Er2 Se1 79.65(8) 2_656 .
N21 Er2 Se1 82.96(8) . .
N22 Er2 Se1 114.00(7) . .
O1 Er2 Se3B 84.7(3) . 2_656
N7 Er2 Se3B 123.6(3) . 2_656
N10 Er2 Se3B 57.8(4) . 2_656
N16 Er2 Se3B 18.4(3) 2_656 2_656
N21 Er2 Se3B 67.9(3) . 2_656
N22 Er2 Se3B 124.5(3) . 2_656
Se1 Er2 Se3B 94.8(4) . 2_656
O1 Er2 Se4B 81.1(5) . 2_656
N7 Er2 Se4B 76.2(7) . 2_656
N10 Er2 Se4B 22.0(6) . 2_656
N16 Er2 Se4B 62.3(7) 2_656 2_656
N21 Er2 Se4B 93.4(6) . 2_656
N22 Er2 Se4B 100.3(6) . 2_656
Se1 Er2 Se4B 141.4(7) . 2_656
Se3B Er2 Se4B 49.3(8) 2_656 2_656
O1 Er2 Se2 83.25(5) . .
N7 Er2 Se2 85.85(10) . .
N10 Er2 Se2 159.86(11) . .
N16 Er2 Se2 125.18(8) 2_656 .
N21 Er2 Se2 107.21(8) . .
N22 Er2 Se2 84.02(7) . .
Se1 Er2 Se2 48.150(11) . .
Se3B Er2 Se2 142.3(4) 2_656 .
Se4B Er2 Se2 159.1(6) 2_656 .
O1 Er2 Se4C 77.6(4) . 2_656
N7 Er2 Se4C 73.4(6) . 2_656
N10 Er2 Se4C 25.0(4) . 2_656
N16 Er2 Se4C 63.3(6) 2_656 2_656
N21 Er2 Se4C 97.4(5) . 2_656
N22 Er2 Se4C 101.9(5) . 2_656
Se1 Er2 Se4C 141.5(5) . 2_656
Se3B Er2 Se4C 51.4(7) 2_656 2_656
Se4B Er2 Se4C 4.0(9) 2_656 2_656
Se2 Er2 Se4C 155.2(5) . 2_656
O1 Er2 Se4A 80.53(7) . 2_656
N7 Er2 Se4A 63.55(10) . 2_656
N10 Er2 Se4A 23.04(11) . 2_656
N16 Er2 Se4A 74.64(9) 2_656 2_656
N21 Er2 Se4A 100.97(9) . 2_656
N22 Er2 Se4A 92.93(8) . 2_656
Se1 Er2 Se4A 152.17(4) . 2_656
Se3B Er2 Se4A 62.4(4) 2_656 2_656
Se4B Er2 Se4A 13.0(7) 2_656 2_656
Se2 Er2 Se4A 148.52(4) . 2_656
Se4C Er2 Se4A 11.4(6) 2_656 2_656
O1 Er3 O1 77.35(8) 2_656 .
O1 Er3 N4 120.08(11) 2_656 .
O1 Er3 N4 73.27(10) . .
O1 Er3 N7 125.61(10) 2_656 .
O1 Er3 N7 72.95(9) . .
N4 Er3 N7 93.37(14) . .
O1 Er3 N16 73.82(9) 2_656 .
O1 Er3 N16 124.84(10) . .
N4 Er3 N16 82.11(12) . .
N7 Er3 N16 158.47(11) . .
O1 Er3 N13 73.24(11) 2_656 .
O1 Er3 N13 124.46(11) . .
N4 Er3 N13 161.39(12) . .
N7 Er3 N13 87.57(14) . .
N16 Er3 N13 90.22(13) . .
O1 Er3 N23 144.36(9) 2_656 .
O1 Er3 N23 138.28(9) . .
N4 Er3 N23 79.69(11) . .
N7 Er3 N23 77.65(11) . .
N16 Er3 N23 80.83(10) . .
N13 Er3 N23 82.37(12) . .
O1 Er3 Se3B 84.7(3) 2_656 .
O1 Er3 Se3B 116.0(4) . .
N4 Er3 Se3B 64.4(4) . .
N7 Er3 Se3B 149.5(4) . .
N16 Er3 Se3B 17.7(4) . .
N13 Er3 Se3B 107.0(4) . .
N23 Er3 Se3B 78.0(3) . .
O1 Er3 Se3A 83.56(6) 2_656 2_656
O1 Er3 Se3A 115.89(6) . 2_656
N4 Er3 Se3A 156.35(10) . 2_656
N7 Er3 Se3A 70.52(10) . 2_656
N16 Er3 Se3A 106.38(9) . 2_656
N13 Er3 Se3A 17.07(10) . 2_656
N23 Er3 Se3A 79.98(8) . 2_656
Se3B Er3 Se3A 122.3(4) . 2_656
O1 Er3 Se3C 115.3(3) 2_656 .
O1 Er3 Se3C 82.2(3) . .
N4 Er3 Se3C 12.5(3) . .
N7 Er3 Se3C 104.6(3) . .
N16 Er3 Se3C 69.6(3) . .
N13 Er3 Se3C 153.2(3) . .
N23 Er3 Se3C 77.3(3) . .
Se3B Er3 Se3C 51.9(5) . .
Se3A Er3 Se3C 157.3(3) 2_656 .
O1 Er3 Se4C 71.7(5) 2_656 .
O1 Er3 Se4C 67.6(4) . .
N4 Er3 Se4C 49.0(5) . .
N7 Er3 Se4C 131.4(3) . .
N16 Er3 Se4C 59.1(3) . .
N13 Er3 Se4C 138.5(4) . .
N23 Er3 Se4C 115.5(5) . .
Se3B Er3 Se4C 48.4(5) . .
Se3A Er3 Se4C 153.9(4) 2_656 .
Se3C Er3 Se4C 43.8(6) . .
Er3 O1 Er2 111.22(9) 2_656 .
Er3 O1 Er3 102.65(8) 2_656 .
Er2 O1 Er3 110.78(9) . .
Er3 O1 Er1 111.40(9) 2_656 .
Er2 O1 Er1 109.33(9) . .
Er3 O1 Er1 111.35(9) . .
Se2 Se1 Er2 66.969(12) . .
Se2 Se1 Er1 65.292(12) . .
Er2 Se1 Er1 78.554(10) . .
Se1 Se2 Er1 66.721(12) . .
Se1 Se2 Er2 64.880(12) . .
Er1 Se2 Er2 78.317(10) . .
N8 N7 Er3 126.9(2) . .
N8 N7 Er2 129.3(2) . .
Er3 N7 Er2 100.84(11) . .
N9 N8 N7 179.0(5) . .
N5 N4 Er3 122.3(3) . .
N5 N4 Er1 129.3(3) . .
Er3 N4 Er1 102.59(12) . .
N6 N5 N4 177.8(5) . .
N11 N10 Er2 136.3(4) . .
N12 N11 N10 178.3(7) . .
N11 N12 Er1 119.0(4) . 2_656
N14 N13 Er3 126.3(3) . .
N14 N13 Er1 125.8(3) . 2_656
Er3 N13 Er1 100.73(14) . 2_656
N15 N14 N13 179.4(6) . .
N17 N16 Er3 127.8(2) . .
N17 N16 Er2 131.7(2) . 2_656
Er3 N16 Er2 99.85(11) . 2_656
N18 N17 N16 179.3(4) . .
Se4A Se3A Er1 67.51(7) . .
Se4A Se3A Er3 81.16(7) . 2_656
Er1 Se3A Er3 80.47(4) . 2_656
Se3A Se4A Er1 63.70(5) . .
Se3A Se4A Er2 114.26(7) . 2_656
Er1 Se4A Er2 125.75(8) . 2_656
Se4B Se3B Er2 65.9(9) . 2_656
Se4B Se3B Er3 79.5(8) . .
Er2 Se3B Er3 79.4(4) 2_656 .
Se3B Se4B Er2 64.7(8) . 2_656
Se3B Se4B Er1 115.0(12) . .
Er2 Se4B Er1 128.0(11) 2_656 .
Se4C Se3C Er1 65.4(6) . .
Se4C Se3C Er3 78.6(7) . .
Er1 Se3C Er3 81.5(4) . .
Se3C Se4C Er1 64.1(6) . .
Se3C Se4C Er2 115.3(10) . 2_656
Er1 Se4C Er2 131.4(8) . 2_656
Se3C Se4C Er3 57.6(6) . .
Er1 Se4C Er3 73.1(5) . .
Er2 Se4C Er3 69.1(5) 2_656 .
C5 N19 C1 116.6(3) . .
C5 N19 Er1 121.2(2) . .
C1 N19 Er1 121.1(3) . .
N19 C1 C2 122.9(4) . .
N19 C1 H1 118.5 . .
C2 C1 H1 118.5 . .
C3 C2 C1 118.9(4) . .
C3 C2 H2 120.6 . .
C1 C2 H2 120.6 . .
C4 C3 C2 118.7(4) . .
C4 C3 H3 120.7 . .
C2 C3 H3 120.7 . .
C3 C4 C5 119.3(4) . .
C3 C4 H4 120.4 . .
C5 C4 H4 120.4 . .
N19 C5 C4 123.7(4) . .
N19 C5 H5 118.2 . .
C4 C5 H5 118.2 . .
C6 N20 C10 116.6(3) . .
C6 N20 Er1 126.9(3) . .
C10 N20 Er1 116.3(2) . .
N20 C6 C7 123.7(4) . .
N20 C6 H6 118.1 . .
C7 C6 H6 118.1 . .
C8 C7 C6 118.8(4) . .
C8 C7 H7 120.6 . .
C6 C7 H7 120.6 . .
C7 C8 C9 118.5(4) . .
C7 C8 H8 120.7 . .
C9 C8 H8 120.7 . .
C8 C9 C10 118.7(4) . .
C8 C9 H9 120.6 . .
C10 C9 H9 120.6 . .
N20 C10 C9 123.6(4) . .
N20 C10 H10 118.2 . .
C9 C10 H10 118.2 . .
C15 N21 C11 117.4(4) . .
C15 N21 Er2 117.8(3) . .
C11 N21 Er2 124.6(3) . .
N21 C11 C12 122.3(5) . .
N21 C11 H11 118.8 . .
C12 C11 H11 118.8 . .
C13 C12 C11 119.2(5) . .
C13 C12 H12 120.4 . .
C11 C12 H12 120.4 . .
C12 C13 C14 119.0(5) . .
C12 C13 H13 120.5 . .
C14 C13 H13 120.5 . .
C13 C14 C15 118.8(5) . .
C13 C14 H14 120.6 . .
C15 C14 H14 120.6 . .
N21 C15 C14 123.2(5) . .
N21 C15 H15 118.4 . .
C14 C15 H15 118.4 . .
C20 N22 C16 115.8(4) . .
C20 N22 Er2 119.5(3) . .
C16 N22 Er2 124.3(3) . .
N22 C16 C17 123.9(4) . .
N22 C16 H16 118.1 . .
C17 C16 H16 118.1 . .
C18 C17 C16 118.6(5) . .
C18 C17 H17 120.7 . .
C16 C17 H17 120.7 . .
C19 C18 C17 118.6(4) . .
C19 C18 H18 120.7 . .
C17 C18 H18 120.7 . .
C18 C19 C20 118.7(4) . .
C18 C19 H19 120.6 . .
C20 C19 H19 120.6 . .
N22 C20 C19 124.4(4) . .
N22 C20 H20 117.8 . .
C19 C20 H20 117.8 . .
C21 N23 C25 117.3(3) . .
C21 N23 Er3 123.0(2) . .
C25 N23 Er3 119.7(3) . .
N23 C21 C22 122.8(4) . .
N23 C21 H21 118.6 . .
C22 C21 H21 118.6 . .
C23 C22 C21 119.1(4) . .
C23 C22 H22 120.4 . .
C21 C22 H22 120.4 . .
C22 C23 C24 119.4(4) . .
C22 C23 H23 120.3 . .
C24 C23 H23 120.3 . .
C23 C24 C25 118.6(4) . .
C23 C24 H24 120.7 . .
C25 C24 H24 120.7 . .
N23 C25 C24 122.8(4) . .
N23 C25 H25 118.6 . .
C24 C25 H25 118.6 . .
C26 N24 C30 116.1(6) . .
C27 C26 N24 119.6(6) . .
C27 C26 H26 120.2 . .
N24 C26 H26 120.2 . .
C26 C27 C28 118.3(6) . .
C26 C27 H27 120.8 . .
C28 C27 H27 120.8 . .
C29 C28 C27 123.3(7) . .
C29 C28 H28 118.3 . .
C27 C28 H28 118.3 . .
C30 C29 C28 117.2(6) . .
C30 C29 H29 121.4 . .
C28 C29 H29 121.4 . .
C29 C30 N24 125.3(6) . .
C29 C30 H30 117.4 . .
N24 C30 H30 117.4 . .
C31 N25 C32 119.0(6) . 2
N25 C31 C32 119.6(6) . .
N25 C31 H31 120.5(7) . .
C32 C31 H31 119.8(7) . .
C31 C32 C33 121.3(5) . 2
C31 C32 N25 121.3(5) . 2
C33 C32 N25 0.0(10) 2 2
C31 C32 H32 119.0(7) . .
C33 C32 H32 119.7(7) 2 .
N25 C32 H32 119.7(7) 2 .

loop_
_geom_bond_atom_site_label_1
_geom_bond_atom_site_label_2
_geom_bond_distance
_geom_bond_site_symmetry_2
Er1 O1 2.263(2) .
Er1 N4 2.414(3) .
Er1 N13 2.434(4) 2_656
Er1 N12 2.472(4) 2_656
Er1 N20 2.563(3) .
Er1 N19 2.564(3) .
Er1 Se3C 2.786(16) .
Er1 Se4C 2.816(17) .
Er1 Se3A 2.8491(15) .
Er1 Se2 2.8937(4) .
Er1 Se1 2.9260(4) .
Er1 Se4A 2.9363(18) .
Er1 Se4B 3.10(2) .
Er2 O1 2.240(2) .
Er2 N7 2.420(3) .
Er2 N10 2.422(4) .
Er2 N16 2.454(3) 2_656
Er2 N21 2.509(3) .
Er2 N22 2.609(3) .
Er2 Se1 2.8767(4) .
Er2 Se3B 2.892(17) 2_656
Er2 Se4B 2.92(3) 2_656
Er2 Se2 2.9239(4) .
Er2 Se4C 3.12(2) 2_656
Er2 Se4A 3.1379(17) 2_656
Er3 O1 2.239(2) 2_656
Er3 O1 2.245(2) .
Er3 N4 2.357(3) .
Er3 N7 2.370(3) .
Er3 N16 2.377(3) .
Er3 N13 2.396(4) .
Er3 N23 2.515(3) .
Er3 Se3B 2.893(15) .
Er3 Se3A 2.9088(13) 2_656
Er3 Se3C 2.918(15) .
Er3 Se4C 3.39(2) .
O1 Er3 2.239(2) 2_656
Se1 Se2 2.3667(5) .
N7 N8 1.209(4) .
N8 N9 1.139(4) .
N4 N5 1.215(5) .
N5 N6 1.146(6) .
N10 N11 1.175(7) .
N11 N12 1.168(7) .
N12 Er1 2.472(4) 2_656
N13 N14 1.199(7) .
N13 Er1 2.434(4) 2_656
N14 N15 1.139(7) .
N16 N17 1.204(4) .
N16 Er2 2.454(3) 2_656
N17 N18 1.144(4) .
Se3A Se4A 2.391(3) .
Se3A Er3 2.9088(13) 2_656
Se4A Er2 3.1379(17) 2_656
Se3B Se4B 2.43(4) .
Se3B Er2 2.892(17) 2_656
Se4B Er2 2.92(3) 2_656
Se3C Se4C 2.39(4) .
Se4C Er2 3.12(2) 2_656
N19 C5 1.332(5) .
N19 C1 1.351(5) .
C1 C2 1.388(5) .
C1 H1 0.9300 .
C2 C3 1.379(7) .
C2 H2 0.9300 .
C3 C4 1.363(7) .
C3 H3 0.9300 .
C4 C5 1.382(5) .
C4 H4 0.9300 .
C5 H5 0.9300 .
N20 C6 1.336(5) .
N20 C10 1.339(5) .
C6 C7 1.391(6) .
C6 H6 0.9300 .
C7 C8 1.372(7) .
C7 H7 0.9300 .
C8 C9 1.386(7) .
C8 H8 0.9300 .
C9 C10 1.387(5) .
C9 H9 0.9300 .
C10 H10 0.9300 .
N21 C15 1.335(5) .
N21 C11 1.337(5) .
C11 C12 1.400(6) .
C11 H11 0.9300 .
C12 C13 1.366(9) .
C12 H12 0.9300 .
C13 C14 1.368(9) .
C13 H13 0.9300 .
C14 C15 1.390(6) .
C14 H14 0.9300 .
C15 H15 0.9300 .
N22 C20 1.340(5) .
N22 C16 1.342(5) .
C16 C17 1.383(6) .
C16 H16 0.9300 .
C17 C18 1.383(7) .
C17 H17 0.9300 .
C18 C19 1.372(7) .
C18 H18 0.9300 .
C19 C20 1.378(6) .
C19 H19 0.9300 .
C20 H20 0.9300 .
N23 C21 1.335(5) .
N23 C25 1.344(5) .
C21 C22 1.391(5) .
C21 H21 0.9300 .
C22 C23 1.357(7) .
C22 H22 0.9300 .
C23 C24 1.376(7) .
C23 H23 0.9300 .
C24 C25 1.388(6) .
C24 H24 0.9300 .
C25 H25 0.9300 .
N24 C26 1.383(8) .
N24 C30 1.392(8) .
C26 C27 1.360(8) .
C26 H26 0.9300 .
C27 C28 1.386(9) .
C27 H27 0.9300 .
C28 C29 1.313(9) .
C28 H28 0.9300 .
C29 C30 1.296(9) .
C29 H29 0.9300 .
C30 H30 0.9300 .
N25 C31 1.324(8) .
N25 C32 1.360(8) 2
C31 C32 1.336(9) .
C31 H31 0.931(6) .
C32 C33 1.360(8) 2
C32 N25 1.360(8) 2
C32 H32 0.932(6) .

loop_
_geom_torsion_atom_site_label_1
_geom_torsion_atom_site_label_2
_geom_torsion_atom_site_label_3
_geom_torsion_atom_site_label_4
_geom_torsion
_geom_torsion_site_symmetry_1
_geom_torsion_site_symmetry_4
N7 Er2 O1 Er3 128.29(14) . 2_656
N10 Er2 O1 Er3 55.72(15) . 2_656
N16 Er2 O1 Er3 -13.60(10) 2_656 2_656
N21 Er2 O1 Er3 -32.4(2) . 2_656
N22 Er2 O1 Er3 145.42(13) . 2_656
Se1 Er2 O1 Er3 -95.33(8) . 2_656
Se3B Er2 O1 Er3 0.4(4) 2_656 2_656
Se4B Er2 O1 Er3 50.0(7) 2_656 2_656
Se2 Er2 O1 Er3 -143.90(9) . 2_656
Se4C Er2 O1 Er3 52.0(6) 2_656 2_656
Se4A Er2 O1 Er3 63.17(9) 2_656 2_656
N7 Er2 O1 Er3 14.81(12) . .
N10 Er2 O1 Er3 -57.76(14) . .
N16 Er2 O1 Er3 -127.09(12) 2_656 .
N21 Er2 O1 Er3 -145.89(16) . .
N22 Er2 O1 Er3 31.93(18) . .
Se1 Er2 O1 Er3 151.18(8) . .
Se3B Er2 O1 Er3 -113.1(4) 2_656 .
Se4B Er2 O1 Er3 -63.5(7) 2_656 .
Se2 Er2 O1 Er3 102.61(8) . .
Se4C Er2 O1 Er3 -61.5(6) 2_656 .
Se4A Er2 O1 Er3 -50.31(8) 2_656 .
N7 Er2 O1 Er1 -108.27(13) . .
N10 Er2 O1 Er1 179.16(13) . .
N16 Er2 O1 Er1 109.83(12) 2_656 .
N21 Er2 O1 Er1 91.03(19) . .
N22 Er2 O1 Er1 -91.14(16) . .
Se1 Er2 O1 Er1 28.11(7) . .
Se3B Er2 O1 Er1 123.8(4) 2_656 .
Se4B Er2 O1 Er1 173.4(7) 2_656 .
Se2 Er2 O1 Er1 -20.46(7) . .
Se4C Er2 O1 Er1 175.4(6) 2_656 .
Se4A Er2 O1 Er1 -173.39(9) 2_656 .
O1 Er3 O1 Er3 0.0 2_656 2_656
N4 Er3 O1 Er3 127.15(13) . 2_656
N7 Er3 O1 Er3 -133.86(13) . 2_656
N16 Er3 O1 Er3 59.72(13) . 2_656
N13 Er3 O1 Er3 -59.18(15) . 2_656
N23 Er3 O1 Er3 178.99(10) . 2_656
Se3B Er3 O1 Er3 77.6(4) . 2_656
Se3A Er3 O1 Er3 -76.31(8) 2_656 2_656
Se3C Er3 O1 Er3 118.2(3) . 2_656
Se4C Er3 O1 Er3 75.2(5) . 2_656
O1 Er3 O1 Er2 118.81(12) 2_656 .
N4 Er3 O1 Er2 -114.04(14) . .
N7 Er3 O1 Er2 -15.05(12) . .
N16 Er3 O1 Er2 178.53(10) . .
N13 Er3 O1 Er2 59.63(16) . .
N23 Er3 O1 Er2 -62.20(16) . .
Se3B Er3 O1 Er2 -163.6(4) . .
Se3A Er3 O1 Er2 42.50(10) 2_656 .
Se3C Er3 O1 Er2 -123.0(3) . .
Se4C Er3 O1 Er2 -166.0(5) . .
O1 Er3 O1 Er1 -119.29(12) 2_656 .
N4 Er3 O1 Er1 7.86(12) . .
N7 Er3 O1 Er1 106.85(13) . .
N16 Er3 O1 Er1 -59.57(14) . .
N13 Er3 O1 Er1 -178.47(12) . .
N23 Er3 O1 Er1 59.70(16) . .
Se3B Er3 O1 Er1 -41.7(4) . .
Se3A Er3 O1 Er1 164.40(6) 2_656 .
Se3C Er3 O1 Er1 -1.1(3) . .
Se4C Er3 O1 Er1 -44.1(5) . .
N4 Er1 O1 Er3 -121.66(14) . 2_656
N13 Er1 O1 Er3 12.93(12) 2_656 2_656
N12 Er1 O1 Er3 -50.62(14) 2_656 2_656
N20 Er1 O1 Er3 53.5(2) . 2_656
N19 Er1 O1 Er3 -140.65(12) . 2_656
Se3C Er1 O1 Er3 -112.8(3) . 2_656
Se4C Er1 O1 Er3 -62.1(7) . 2_656
Se3A Er1 O1 Er3 -0.87(8) . 2_656
Se2 Er1 O1 Er3 144.01(8) . 2_656
Se1 Er1 O1 Er3 95.62(8) . 2_656
Se4A Er1 O1 Er3 -49.96(9) . 2_656
Se4B Er1 O1 Er3 -63.2(7) . 2_656
N4 Er1 O1 Er2 115.01(13) . .
N13 Er1 O1 Er2 -110.40(13) 2_656 .
N12 Er1 O1 Er2 -173.95(12) 2_656 .
N20 Er1 O1 Er2 -69.9(2) . .
N19 Er1 O1 Er2 96.02(14) . .
Se3C Er1 O1 Er2 123.9(3) . .
Se4C Er1 O1 Er2 174.6(7) . .
Se3A Er1 O1 Er2 -124.20(9) . .
Se2 Er1 O1 Er2 20.67(7) . .
Se1 Er1 O1 Er2 -27.72(7) . .
Se4A Er1 O1 Er2 -173.29(9) . .
Se4B Er1 O1 Er2 173.4(7) . .
N4 Er1 O1 Er3 -7.73(12) . .
N13 Er1 O1 Er3 126.86(14) 2_656 .
N12 Er1 O1 Er3 63.31(14) 2_656 .
N20 Er1 O1 Er3 167.39(14) . .
N19 Er1 O1 Er3 -26.72(17) . .
Se3C Er1 O1 Er3 1.2(3) . .
Se4C Er1 O1 Er3 51.9(7) . .
Se3A Er1 O1 Er3 113.07(9) . .
Se2 Er1 O1 Er3 -102.06(8) . .
Se1 Er1 O1 Er3 -150.45(9) . .
Se4A Er1 O1 Er3 63.97(9) . .
Se4B Er1 O1 Er3 50.7(7) . .
O1 Er2 Se1 Se2 -88.37(5) . .
N7 Er2 Se1 Se2 -29.98(10) . .
N10 Er2 Se1 Se2 171.1(2) . .
N16 Er2 Se1 Se2 -161.77(7) 2_656 .
N21 Er2 Se1 Se2 120.72(8) . .
N22 Er2 Se1 Se2 56.51(7) . .
Se3B Er2 Se1 Se2 -172.3(3) 2_656 .
Se4B Er2 Se1 Se2 -152.7(9) 2_656 .
Se4C Er2 Se1 Se2 -146.3(7) 2_656 .
Se4A Er2 Se1 Se2 -139.10(8) 2_656 .
O1 Er2 Se1 Er1 -20.54(5) . .
N7 Er2 Se1 Er1 37.86(10) . .
N10 Er2 Se1 Er1 -121.1(2) . .
N16 Er2 Se1 Er1 -93.94(7) 2_656 .
N21 Er2 Se1 Er1 -171.45(8) . .
N22 Er2 Se1 Er1 124.34(7) . .
Se3B Er2 Se1 Er1 -104.4(3) 2_656 .
Se4B Er2 Se1 Er1 -84.9(9) 2_656 .
Se2 Er2 Se1 Er1 67.831(11) . .
Se4C Er2 Se1 Er1 -78.5(7) 2_656 .
Se4A Er2 Se1 Er1 -71.27(8) 2_656 .
O1 Er1 Se1 Se2 90.15(5) . .
N4 Er1 Se1 Se2 37.25(11) . .
N13 Er1 Se1 Se2 163.52(9) 2_656 .
N12 Er1 Se1 Se2 -161.93(17) 2_656 .
N20 Er1 Se1 Se2 -109.46(7) . .
N19 Er1 Se1 Se2 -52.14(8) . .
Se3C Er1 Se1 Se2 26.6(6) . .
Se4C Er1 Se1 Se2 138.3(11) . .
Se3A Er1 Se1 Se2 173.66(3) . .
Se4A Er1 Se1 Se2 153.42(7) . .
Se4B Er1 Se1 Se2 135.7(12) . .
O1 Er1 Se1 Er2 20.41(5) . .
N4 Er1 Se1 Er2 -32.49(11) . .
N13 Er1 Se1 Er2 93.78(9) 2_656 .
N12 Er1 Se1 Er2 128.32(17) 2_656 .
N20 Er1 Se1 Er2 -179.21(7) . .
N19 Er1 Se1 Er2 -121.88(8) . .
Se3C Er1 Se1 Er2 -43.1(6) . .
Se4C Er1 Se1 Er2 68.6(11) . .
Se3A Er1 Se1 Er2 103.91(3) . .
Se2 Er1 Se1 Er2 -69.743(12) . .
Se4A Er1 Se1 Er2 83.68(7) . .
Se4B Er1 Se1 Er2 66.0(12) . .
Er2 Se1 Se2 Er1 87.607(9) . .
Er1 Se1 Se2 Er2 -87.607(9) . .
O1 Er1 Se2 Se1 -82.59(5) . .
N4 Er1 Se2 Se1 -154.08(8) . .
N13 Er1 Se2 Se1 -20.19(11) 2_656 .
N12 Er1 Se2 Se1 146.9(3) 2_656 .
N20 Er1 Se2 Se1 67.96(7) . .
N19 Er1 Se2 Se1 136.09(7) . .
Se3C Er1 Se2 Se1 -166.0(3) . .
Se4C Er1 Se2 Se1 -139.6(11) . .
Se3A Er1 Se2 Se1 -10.53(5) . .
Se4A Er1 Se2 Se1 -126.10(11) . .
Se4B Er1 Se2 Se1 -139.7(12) . .
O1 Er1 Se2 Er2 -15.11(5) . .
N4 Er1 Se2 Er2 -86.60(8) . .
N13 Er1 Se2 Er2 47.29(11) 2_656 .
N12 Er1 Se2 Er2 -145.6(3) 2_656 .
N20 Er1 Se2 Er2 135.44(7) . .
N19 Er1 Se2 Er2 -156.42(7) . .
Se3C Er1 Se2 Er2 -98.5(3) . .
Se4C Er1 Se2 Er2 -72.1(11) . .
Se3A Er1 Se2 Er2 56.96(5) . .
Se1 Er1 Se2 Er2 67.484(11) . .
Se4A Er1 Se2 Er2 -58.62(11) . .
Se4B Er1 Se2 Er2 -72.2(12) . .
O1 Er2 Se2 Se1 84.86(6) . .
N7 Er2 Se2 Se1 157.29(7) . .
N10 Er2 Se2 Se1 -167.5(3) . .
N16 Er2 Se2 Se1 22.12(8) 2_656 .
N21 Er2 Se2 Se1 -63.28(8) . .
N22 Er2 Se2 Se1 -130.00(7) . .
Se3B Er2 Se2 Se1 12.7(5) 2_656 .
Se4B Er2 Se2 Se1 126.6(18) 2_656 .
Se4C Er2 Se2 Se1 124.5(12) 2_656 .
Se4A Er2 Se2 Se1 144.17(8) 2_656 .
O1 Er2 Se2 Er1 15.28(6) . .
N7 Er2 Se2 Er1 87.70(7) . .
N10 Er2 Se2 Er1 122.9(3) . .
N16 Er2 Se2 Er1 -47.47(8) 2_656 .
N21 Er2 Se2 Er1 -132.87(8) . .
N22 Er2 Se2 Er1 160.41(7) . .
Se1 Er2 Se2 Er1 -69.588(12) . .
Se3B Er2 Se2 Er1 -56.9(5) 2_656 .
Se4B Er2 Se2 Er1 57.0(18) 2_656 .
Se4C Er2 Se2 Er1 54.9(12) 2_656 .
Se4A Er2 Se2 Er1 74.58(8) 2_656 .
O1 Er3 N7 N8 115.1(4) 2_656 .
O1 Er3 N7 N8 175.0(4) . .
N4 Er3 N7 N8 -113.6(4) . .
N16 Er3 N7 N8 -36.7(6) . .
N13 Er3 N7 N8 47.8(4) . .
N23 Er3 N7 N8 -34.9(4) . .
Se3B Er3 N7 N8 -72.5(8) . .
Se3A Er3 N7 N8 48.7(4) 2_656 .
Se3C Er3 N7 N8 -108.1(5) . .
Se4C Er3 N7 N8 -148.2(8) . .
O1 Er3 N7 Er2 -46.69(18) 2_656 .
O1 Er3 N7 Er2 13.23(10) . .
N4 Er3 N7 Er2 84.59(14) . .
N16 Er3 N7 Er2 161.5(3) . .
N13 Er3 N7 Er2 -114.02(15) . .
N23 Er3 N7 Er2 163.26(15) . .
Se3B Er3 N7 Er2 125.7(7) . .
Se3A Er3 N7 Er2 -113.13(14) 2_656 .
Se3C Er3 N7 Er2 90.1(3) . .
Se4C Er3 N7 Er2 50.0(7) . .
O1 Er2 N7 N8 -174.5(4) . .
N10 Er2 N7 N8 -67.0(4) . .
N16 Er2 N7 N8 -126.0(4) 2_656 .
N21 Er2 N7 N8 -10.0(5) . .
N22 Er2 N7 N8 16.3(4) . .
Se1 Er2 N7 N8 123.2(4) . .
Se3B Er2 N7 N8 -103.9(5) 2_656 .
Se4B Er2 N7 N8 -89.5(7) 2_656 .
Se2 Er2 N7 N8 101.3(4) . .
Se4C Er2 N7 N8 -92.4(6) 2_656 .
Se4A Er2 N7 N8 -86.3(4) 2_656 .
O1 Er2 N7 Er3 -13.33(10) . .
N10 Er2 N7 Er3 94.16(16) . .
N16 Er2 N7 Er3 35.2(2) 2_656 .
N21 Er2 N7 Er3 151.10(13) . .
N22 Er2 N7 Er3 177.40(16) . .
Se1 Er2 N7 Er3 -75.66(15) . .
Se3B Er2 N7 Er3 57.3(4) 2_656 .
Se4B Er2 N7 Er3 71.6(6) 2_656 .
Se2 Er2 N7 Er3 -97.57(12) . .
Se4C Er2 N7 Er3 68.7(4) 2_656 .
Se4A Er2 N7 Er3 74.83(12) 2_656 .
Er3 N7 N8 N9 125(27) . .
Er2 N7 N8 N9 -79(28) . .
O1 Er3 N4 N5 -98.3(4) 2_656 .
O1 Er3 N4 N5 -162.3(4) . .
N7 Er3 N4 N5 126.6(4) . .
N16 Er3 N4 N5 -32.2(4) . .
N13 Er3 N4 N5 34.3(7) . .
N23 Er3 N4 N5 49.8(4) . .
Se3B Er3 N4 N5 -31.7(5) . .
Se3A Er3 N4 N5 80.9(5) 2_656 .
Se3C Er3 N4 N5 -27.8(14) . .
Se4C Er3 N4 N5 -87.7(7) . .
O1 Er3 N4 Er1 56.98(17) 2_656 .
O1 Er3 N4 Er1 -7.03(11) . .
N7 Er3 N4 Er1 -78.10(15) . .
N16 Er3 N4 Er1 123.06(15) . .
N13 Er3 N4 Er1 -170.5(4) . .
N23 Er3 N4 Er1 -154.89(16) . .
Se3B Er3 N4 Er1 123.6(4) . .
Se3A Er3 N4 Er1 -123.80(17) 2_656 .
Se3C Er3 N4 Er1 127.5(15) . .
Se4C Er3 N4 Er1 67.6(6) . .
O1 Er1 N4 N5 159.8(5) . .
N13 Er1 N4 N5 106.2(4) 2_656 .
N12 Er1 N4 N5 46.4(4) 2_656 .
N20 Er1 N4 N5 -16.6(5) . .
N19 Er1 N4 N5 -33.0(4) . .
Se3C Er1 N4 N5 14.5(12) . .
Se4C Er1 N4 N5 71.1(7) . .
Se3A Er1 N4 N5 86.1(4) . .
Se2 Er1 N4 N5 -117.6(4) . .
Se1 Er1 N4 N5 -144.4(4) . .
Se4A Er1 N4 N5 72.3(4) . .
Se4B Er1 N4 N5 71.5(9) . .
O1 Er1 N4 Er3 7.03(11) . .
N13 Er1 N4 Er3 -46.6(2) 2_656 .
N12 Er1 N4 Er3 -106.45(16) 2_656 .
N20 Er1 N4 Er3 -169.46(10) . .
N19 Er1 N4 Er3 174.14(18) . .
Se3C Er1 N4 Er3 -138.3(12) . .
Se4C Er1 N4 Er3 -81.7(6) . .
Se3A Er1 N4 Er3 -66.76(15) . .
Se2 Er1 N4 Er3 89.56(12) . .
Se1 Er1 N4 Er3 62.82(18) . .
Se4A Er1 N4 Er3 -80.47(13) . .
Se4B Er1 N4 Er3 -81.3(7) . .
Er3 N4 N5 N6 -135(15) . .
Er1 N4 N5 N6 77(15) . .
O1 Er2 N10 N11 12.0(6) . .
N7 Er2 N10 N11 -56.2(6) . .
N16 Er2 N10 N11 79.6(6) 2_656 .
N21 Er2 N10 N11 158.5(6) . .
N22 Er2 N10 N11 -130.2(6) . .
Se1 Er2 N10 N11 107.3(6) . .
Se3B Er2 N10 N11 87.6(7) 2_656 .
Se4B Er2 N10 N11 27.3(18) 2_656 .
Se2 Er2 N10 N11 -92.3(7) . .
Se4C Er2 N10 N11 20.7(15) 2_656 .
Se4A Er2 N10 N11 -7.0(5) 2_656 .
Er2 N10 N11 N12 -173(100) . .
N10 N11 N12 Er1 153(22) . 2_656
O1 Er3 N13 N14 -162.8(5) 2_656 .
O1 Er3 N13 N14 -101.7(5) . .
N4 Er3 N13 N14 59.0(7) . .
N7 Er3 N13 N14 -34.3(5) . .
N16 Er3 N13 N14 124.2(5) . .
N23 Er3 N13 N14 43.5(5) . .
Se3B Er3 N13 N14 118.4(6) . .
Se3A Er3 N13 N14 -37.2(4) 2_656 .
Se3C Er3 N13 N14 84.1(9) . .
Se4C Er3 N13 N14 163.8(9) . .
O1 Er3 N13 Er1 -11.48(11) 2_656 2_656
O1 Er3 N13 Er1 49.58(19) . 2_656
N4 Er3 N13 Er1 -149.7(4) . 2_656
N7 Er3 N13 Er1 116.93(15) . 2_656
N16 Er3 N13 Er1 -84.49(14) . 2_656
N23 Er3 N13 Er1 -165.21(15) . 2_656
Se3B Er3 N13 Er1 -90.3(4) . 2_656
Se3A Er3 N13 Er1 114.1(4) 2_656 2_656
Se3C Er3 N13 Er1 -124.6(7) . 2_656
Se4C Er3 N13 Er1 -44.9(8) . 2_656
Er3 N13 N14 N15 -17(57) . .
Er1 N13 N14 N15 -162(100) 2_656 .
O1 Er3 N16 N17 -159.8(4) 2_656 .
O1 Er3 N16 N17 138.9(3) . .
N4 Er3 N16 N17 75.6(4) . .
N7 Er3 N16 N17 -3.4(6) . .
N13 Er3 N16 N17 -87.4(4) . .
N23 Er3 N16 N17 -5.1(3) . .
Se3B Er3 N16 N17 74.0(11) . .
Se3A Er3 N16 N17 -81.8(3) 2_656 .
Se3C Er3 N16 N17 74.6(5) . .
Se4C Er3 N16 N17 122.1(7) . .
O1 Er3 N16 Er2 12.01(9) 2_656 2_656
O1 Er3 N16 Er2 -49.32(15) . 2_656
N4 Er3 N16 Er2 -112.55(13) . 2_656
N7 Er3 N16 Er2 168.4(3) . 2_656
N13 Er3 N16 Er2 84.47(13) . 2_656
N23 Er3 N16 Er2 166.70(13) . 2_656
Se3B Er3 N16 Er2 -114.1(11) . 2_656
Se3A Er3 N16 Er2 90.06(10) 2_656 2_656
Se3C Er3 N16 Er2 -113.6(4) . 2_656
Se4C Er3 N16 Er2 -66.1(6) . 2_656
Er3 N16 N17 N18 -4(37) . .
Er2 N16 N17 N18 -173(100) 2_656 .
O1 Er1 Se3A Se4A -83.68(8) . .
N4 Er1 Se3A Se4A -17.24(11) . .
N13 Er1 Se3A Se4A -129.8(3) 2_656 .
N12 Er1 Se3A Se4A 33.13(13) 2_656 .
N20 Er1 Se3A Se4A 120.25(9) . .
N19 Er1 Se3A Se4A 66.13(10) . .
Se3C Er1 Se3A Se4A -1.2(3) . .
Se4C Er1 Se3A Se4A -2.7(6) . .
Se2 Er1 Se3A Se4A -155.43(6) . .
Se1 Er1 Se3A Se4A -163.27(6) . .
Se4B Er1 Se3A Se4A -3.5(7) . .
O1 Er1 Se3A Er3 0.63(6) . 2_656
N4 Er1 Se3A Er3 67.07(10) . 2_656
N13 Er1 Se3A Er3 -45.5(3) 2_656 2_656
N12 Er1 Se3A Er3 117.44(13) 2_656 2_656
N20 Er1 Se3A Er3 -155.44(8) . 2_656
N19 Er1 Se3A Er3 150.43(8) . 2_656
Se3C Er1 Se3A Er3 83.1(3) . 2_656
Se4C Er1 Se3A Er3 81.6(6) . 2_656
Se2 Er1 Se3A Er3 -71.12(6) . 2_656
Se1 Er1 Se3A Er3 -78.96(3) . 2_656
Se4A Er1 Se3A Er3 84.31(6) . 2_656
Se4B Er1 Se3A Er3 80.8(7) . 2_656
Er3 Se3A Se4A Er1 -83.29(3) 2_656 .
Er1 Se3A Se4A Er2 119.48(9) . 2_656
Er3 Se3A Se4A Er2 36.20(7) 2_656 2_656
O1 Er1 Se4A Se3A 90.05(7) . .
N4 Er1 Se4A Se3A 163.70(10) . .
N13 Er1 Se4A Se3A 15.92(11) 2_656 .
N12 Er1 Se4A Se3A -91.4(3) 2_656 .
N20 Er1 Se4A Se3A -60.62(9) . .
N19 Er1 Se4A Se3A -130.39(8) . .
Se3C Er1 Se4A Se3A 178.7(4) . .
Se4C Er1 Se4A Se3A 169(2) . .
Se2 Er1 Se4A Se3A 133.80(10) . .
Se1 Er1 Se4A Se3A 27.24(9) . .
Se4B Er1 Se4A Se3A 167(3) . .
O1 Er1 Se4A Er2 -12.01(9) . 2_656
N4 Er1 Se4A Er2 61.65(12) . 2_656
N13 Er1 Se4A Er2 -86.13(13) 2_656 2_656
N12 Er1 Se4A Er2 166.6(3) 2_656 2_656
N20 Er1 Se4A Er2 -162.67(10) . 2_656
N19 Er1 Se4A Er2 127.55(10) . 2_656
Se3C Er1 Se4A Er2 76.6(4) . 2_656
Se4C Er1 Se4A Er2 67(2) . 2_656
Se3A Er1 Se4A Er2 -102.06(9) . 2_656
Se2 Er1 Se4A Er2 31.74(17) . 2_656
Se1 Er1 Se4A Er2 -74.82(12) . 2_656
Se4B Er1 Se4A Er2 65(3) . 2_656
O1 Er3 Se3B Se4B 66.9(9) 2_656 .
O1 Er3 Se3B Se4B -6.2(9) . .
N4 Er3 Se3B Se4B -60.2(8) . .
N7 Er3 Se3B Se4B -106.8(10) . .
N16 Er3 Se3B Se4B 118.1(15) . .
N13 Er3 Se3B Se4B 137.6(8) . .
N23 Er3 Se3B Se4B -144.4(9) . .
Se3A Er3 Se3B Se4B 145.8(8) 2_656 .
Se3C Er3 Se3B Se4B -61.2(9) . .
Se4C Er3 Se3B Se4B -3.3(13) . .
O1 Er3 Se3B Er2 -0.3(3) 2_656 2_656
O1 Er3 Se3B Er2 -73.4(4) . 2_656
N4 Er3 Se3B Er2 -127.4(4) . 2_656
N7 Er3 Se3B Er2 -174.0(3) . 2_656
N16 Er3 Se3B Er2 50.9(9) . 2_656
N13 Er3 Se3B Er2 70.4(3) . 2_656
N23 Er3 Se3B Er2 148.4(4) . 2_656
Se3A Er3 Se3B Er2 78.6(4) 2_656 2_656
Se3C Er3 Se3B Er2 -128.4(6) . 2_656
Se4C Er3 Se3B Er2 -70.5(7) . 2_656
Er3 Se3B Se4B Er2 -83.0(5) . 2_656
Er2 Se3B Se4B Er1 122.1(13) 2_656 .
Er3 Se3B Se4B Er1 39.0(11) . .
O1 Er1 Se4B Se3B -64.4(12) . .
N4 Er1 Se4B Se3B 11.2(9) . .
N13 Er1 Se4B Se3B -138.8(14) 2_656 .
N12 Er1 Se4B Se3B 139(2) 2_656 .
N20 Er1 Se4B Se3B 143.9(11) . .
N19 Er1 Se4B Se3B 76.7(13) . .
Se3C Er1 Se4B Se3B 28.6(10) . .
Se4C Er1 Se4B Se3B 175(51) . .
Se3A Er1 Se4B Se3B -154.1(15) . .
Se2 Er1 Se4B Se3B -6(2) . .
Se1 Er1 Se4B Se3B -110.2(15) . .
Se4A Er1 Se4B Se3B -165(4) . .
O1 Er1 Se4B Er2 12.2(12) . 2_656
N4 Er1 Se4B Er2 87.7(13) . 2_656
N13 Er1 Se4B Er2 -62.3(13) 2_656 2_656
N12 Er1 Se4B Er2 -145(2) 2_656 2_656
N20 Er1 Se4B Er2 -139.6(11) . 2_656
N19 Er1 Se4B Er2 153.2(13) . 2_656
Se3C Er1 Se4B Er2 105.1(16) . 2_656
Se4C Er1 Se4B Er2 -108(51) . 2_656
Se3A Er1 Se4B Er2 -77.6(14) . 2_656
Se2 Er1 Se4B Er2 70(2) . 2_656
Se1 Er1 Se4B Er2 -34(2) . 2_656
Se4A Er1 Se4B Er2 -89(3) . 2_656
O1 Er1 Se3C Se4C 80.5(7) . .
N4 Er1 Se3C Se4C 113.3(14) . .
N13 Er1 Se3C Se4C 15.2(8) 2_656 .
N12 Er1 Se3C Se4C -31.9(7) 2_656 .
N20 Er1 Se3C Se4C -91.5(7) . .
N19 Er1 Se3C Se4C -119.8(7) . .
Se3A Er1 Se3C Se4C -1.7(7) . .
Se2 Er1 Se3C Se4C 162.8(7) . .
Se1 Er1 Se3C Se4C 142.9(7) . .
Se4A Er1 Se3C Se4C -2.7(6) . .
Se4B Er1 Se3C Se4C 1.0(13) . .
O1 Er1 Se3C Er3 -0.8(2) . .
N4 Er1 Se3C Er3 32.0(9) . .
N13 Er1 Se3C Er3 -66.2(4) 2_656 .
N12 Er1 Se3C Er3 -113.3(4) 2_656 .
N20 Er1 Se3C Er3 -172.83(10) . .
N19 Er1 Se3C Er3 158.8(5) . .
Se4C Er1 Se3C Er3 -81.4(7) . .
Se3A Er1 Se3C Er3 -83.0(3) . .
Se2 Er1 Se3C Er3 81.4(3) . .
Se1 Er1 Se3C Er3 61.5(6) . .
Se4A Er1 Se3C Er3 -84.1(3) . .
Se4B Er1 Se3C Er3 -80.4(8) . .
O1 Er3 Se3C Se4C 6.4(7) 2_656 .
O1 Er3 Se3C Se4C -65.6(6) . .
N4 Er3 Se3C Se4C -109.2(17) . .
N7 Er3 Se3C Se4C -135.7(6) . .
N16 Er3 Se3C Se4C 66.1(6) . .
N13 Er3 Se3C Se4C 109.5(8) . .
N23 Er3 Se3C Se4C 150.9(6) . .
Se3B Er3 Se3C Se4C 66.4(7) . .
Se3A Er3 Se3C Se4C 150.0(7) 2_656 .
O1 Er3 Se3C Er1 72.9(4) 2_656 .
O1 Er3 Se3C Er1 0.9(2) . .
N4 Er3 Se3C Er1 -42.8(13) . .
N7 Er3 Se3C Er1 -69.2(3) . .
N16 Er3 Se3C Er1 132.6(4) . .
N13 Er3 Se3C Er1 176.0(4) . .
N23 Er3 Se3C Er1 -142.6(3) . .
Se3B Er3 Se3C Er1 132.8(6) . .
Se3A Er3 Se3C Er1 -143.6(6) 2_656 .
Se4C Er3 Se3C Er1 66.5(6) . .
Er3 Se3C Se4C Er1 85.7(4) . .
Er1 Se3C Se4C Er2 -125.7(9) . 2_656
Er3 Se3C Se4C Er2 -39.9(8) . 2_656
Er1 Se3C Se4C Er3 -85.7(4) . .
O1 Er1 Se4C Se3C -92.1(6) . .
N4 Er1 Se4C Se3C -17.0(4) . .
N13 Er1 Se4C Se3C -166.5(7) 2_656 .
N12 Er1 Se4C Se3C 109.5(14) 2_656 .
N20 Er1 Se4C Se3C 116.2(6) . .
N19 Er1 Se4C Se3C 48.7(6) . .
Se3A Er1 Se4C Se3C 178.2(8) . .
Se2 Er1 Se4C Se3C -34.2(13) . .
Se1 Er1 Se4C Se3C -140.4(8) . .
Se4A Er1 Se4C Se3C 169(3) . .
Se4B Er1 Se4C Se3C -33(50) . .
O1 Er1 Se4C Er2 9.7(12) . 2_656
N4 Er1 Se4C Er2 84.8(13) . 2_656
N13 Er1 Se4C Er2 -64.7(13) 2_656 2_656
N12 Er1 Se4C Er2 -149(2) 2_656 2_656
N20 Er1 Se4C Er2 -142.0(11) . 2_656
N19 Er1 Se4C Er2 150.6(13) . 2_656
Se3C Er1 Se4C Er2 101.9(15) . 2_656
Se3A Er1 Se4C Er2 -79.9(14) . 2_656
Se2 Er1 Se4C Er2 68(2) . 2_656
Se1 Er1 Se4C Er2 -39(2) . 2_656
Se4A Er1 Se4C Er2 -90(3) . 2_656
Se4B Er1 Se4C Er2 69(49) . 2_656
O1 Er1 Se4C Er3 -30.5(3) . .
N4 Er1 Se4C Er3 44.6(3) . .
N13 Er1 Se4C Er3 -104.9(4) 2_656 .
N12 Er1 Se4C Er3 171.2(15) 2_656 .
N20 Er1 Se4C Er3 177.82(13) . .
N19 Er1 Se4C Er3 110.3(4) . .
Se3C Er1 Se4C Er3 61.6(6) . .
Se3A Er1 Se4C Er3 -120.1(6) . .
Se2 Er1 Se4C Er3 27.5(13) . .
Se1 Er1 Se4C Er3 -78.8(11) . .
Se4A Er1 Se4C Er3 -130(3) . .
Se4B Er1 Se4C Er3 29(50) . .
O1 Er3 Se4C Se3C -173.9(7) 2_656 .
O1 Er3 Se4C Se3C 102.6(6) . .
N4 Er3 Se4C Se3C 15.7(5) . .
N7 Er3 Se4C Se3C 64.3(9) . .
N16 Er3 Se4C Se3C -92.2(7) . .
N13 Er3 Se4C Se3C -140.2(6) . .
N23 Er3 Se4C Se3C -31.7(6) . .
Se3B Er3 Se4C Se3C -74.6(9) . .
Se3A Er3 Se4C Se3C -153.9(8) 2_656 .
O1 Er3 Se4C Er1 116.4(6) 2_656 .
O1 Er3 Se4C Er1 33.0(3) . .
N4 Er3 Se4C Er1 -53.9(3) . .
N7 Er3 Se4C Er1 -5.3(10) . .
N16 Er3 Se4C Er1 -161.9(8) . .
N13 Er3 Se4C Er1 150.2(2) . .
N23 Er3 Se4C Er1 -101.3(5) . .
Se3B Er3 Se4C Er1 -144.2(10) . .
Se3A Er3 Se4C Er1 136.4(5) 2_656 .
Se3C Er3 Se4C Er1 -69.6(6) . .
O1 Er3 Se4C Er2 -32.3(3) 2_656 2_656
O1 Er3 Se4C Er2 -115.8(6) . 2_656
N4 Er3 Se4C Er2 157.3(7) . 2_656
N7 Er3 Se4C Er2 -154.08(18) . 2_656
N16 Er3 Se4C Er2 49.4(2) . 2_656
N13 Er3 Se4C Er2 1.5(10) . 2_656
N23 Er3 Se4C Er2 109.9(4) . 2_656
Se3B Er3 Se4C Er2 67.0(5) . 2_656
Se3A Er3 Se4C Er2 -12.3(13) 2_656 2_656
Se3C Er3 Se4C Er2 141.6(8) . 2_656
O1 Er1 N19 C5 -43.4(3) . .
N4 Er1 N19 C5 -62.6(3) . .
N13 Er1 N19 C5 179.6(3) 2_656 .
N12 Er1 N19 C5 -145.3(3) 2_656 .
N20 Er1 N19 C5 129.2(3) . .
Se3C Er1 N19 C5 -76.0(5) . .
Se4C Er1 N19 C5 -118.0(6) . .
Se3A Er1 N19 C5 -172.4(3) . .
Se2 Er1 N19 C5 31.2(3) . .
Se1 Er1 N19 C5 67.2(3) . .
Se4A Er1 N19 C5 -128.6(3) . .
Se4B Er1 N19 C5 -116.7(7) . .
O1 Er1 N19 C1 123.8(3) . .
N4 Er1 N19 C1 104.6(3) . .
N13 Er1 N19 C1 -13.2(4) 2_656 .
N12 Er1 N19 C1 21.9(3) 2_656 .
N20 Er1 N19 C1 -63.6(3) . .
Se3C Er1 N19 C1 91.2(5) . .
Se4C Er1 N19 C1 49.2(6) . .
Se3A Er1 N19 C1 -5.2(3) . .
Se2 Er1 N19 C1 -161.6(3) . .
Se1 Er1 N19 C1 -125.6(3) . .
Se4A Er1 N19 C1 38.6(3) . .
Se4B Er1 N19 C1 50.5(7) . .
C5 N19 C1 C2 0.8(6) . .
Er1 N19 C1 C2 -167.0(3) . .
N19 C1 C2 C3 -0.7(7) . .
C1 C2 C3 C4 -0.4(7) . .
C2 C3 C4 C5 1.5(7) . .
C1 N19 C5 C4 0.3(6) . .
Er1 N19 C5 C4 168.1(3) . .
C3 C4 C5 N19 -1.5(7) . .
O1 Er1 N20 C6 -84.3(4) . .
N4 Er1 N20 C6 88.9(4) . .
N13 Er1 N20 C6 -45.9(3) 2_656 .
N12 Er1 N20 C6 26.7(3) 2_656 .
N19 Er1 N20 C6 105.4(3) . .
Se3C Er1 N20 C6 79.2(5) . .
Se4C Er1 N20 C6 23.3(8) . .
Se3A Er1 N20 C6 -28.6(3) . .
Se2 Er1 N20 C6 -171.6(3) . .
Se1 Er1 N20 C6 -126.8(3) . .
Se4A Er1 N20 C6 13.4(3) . .
Se4B Er1 N20 C6 24.0(8) . .
O1 Er1 N20 C10 101.4(3) . .
N4 Er1 N20 C10 -85.4(3) . .
N13 Er1 N20 C10 139.8(3) 2_656 .
N12 Er1 N20 C10 -147.6(3) 2_656 .
N19 Er1 N20 C10 -68.9(3) . .
Se3C Er1 N20 C10 -95.1(5) . .
Se4C Er1 N20 C10 -151.0(7) . .
Se3A Er1 N20 C10 157.1(3) . .
Se2 Er1 N20 C10 14.1(3) . .
Se1 Er1 N20 C10 58.9(3) . .
Se4A Er1 N20 C10 -160.9(3) . .
Se4B Er1 N20 C10 -150.3(8) . .
C10 N20 C6 C7 -1.0(6) . .
Er1 N20 C6 C7 -175.2(4) . .
N20 C6 C7 C8 0.6(8) . .
C6 C7 C8 C9 0.3(8) . .
C7 C8 C9 C10 -0.7(7) . .
C6 N20 C10 C9 0.4(6) . .
Er1 N20 C10 C9 175.3(3) . .
C8 C9 C10 N20 0.4(7) . .
O1 Er2 N21 C15 -113.7(3) . .
N7 Er2 N21 C15 94.4(3) . .
N10 Er2 N21 C15 151.1(3) . .
N16 Er2 N21 C15 -132.1(3) 2_656 .
N22 Er2 N21 C15 67.7(3) . .
Se1 Er2 N21 C15 -51.1(3) . .
Se3B Er2 N21 C15 -149.3(5) 2_656 .
Se4B Er2 N21 C15 167.4(7) 2_656 .
Se2 Er2 N21 C15 -9.0(3) . .
Se4C Er2 N21 C15 167.7(6) 2_656 .
Se4A Er2 N21 C15 156.8(3) 2_656 .
O1 Er2 N21 C11 69.8(4) . .
N7 Er2 N21 C11 -82.0(4) . .
N10 Er2 N21 C11 -25.4(3) . .
N16 Er2 N21 C11 51.4(3) 2_656 .
N22 Er2 N21 C11 -108.8(3) . .
Se1 Er2 N21 C11 132.4(3) . .
Se3B Er2 N21 C11 34.3(5) 2_656 .
Se4B Er2 N21 C11 -9.0(7) 2_656 .
Se2 Er2 N21 C11 174.5(3) . .
Se4C Er2 N21 C11 -8.8(6) 2_656 .
Se4A Er2 N21 C11 -19.7(3) 2_656 .
C15 N21 C11 C12 0.7(6) . .
Er2 N21 C11 C12 177.2(4) . .
N21 C11 C12 C13 -1.2(8) . .
C11 C12 C13 C14 0.6(8) . .
C12 C13 C14 C15 0.2(8) . .
C11 N21 C15 C14 0.2(6) . .
Er2 N21 C15 C14 -176.5(4) . .
C13 C14 C15 N21 -0.7(7) . .
O1 Er2 N22 C20 -118.6(3) . .
N7 Er2 N22 C20 -101.5(3) . .
N10 Er2 N22 C20 -21.3(3) . .
N16 Er2 N22 C20 28.5(4) 2_656 .
N21 Er2 N22 C20 60.2(3) . .
Se1 Er2 N22 C20 132.3(3) . .
Se3B Er2 N22 C20 17.7(5) 2_656 .
Se4B Er2 N22 C20 -29.6(7) 2_656 .
Se2 Er2 N22 C20 171.0(3) . .
Se4C Er2 N22 C20 -33.4(6) 2_656 .
Se4A Er2 N22 C20 -40.4(3) 2_656 .
O1 Er2 N22 C16 53.4(4) . .
N7 Er2 N22 C16 70.5(3) . .
N10 Er2 N22 C16 150.7(3) . .
N16 Er2 N22 C16 -159.5(3) 2_656 .
N21 Er2 N22 C16 -127.9(3) . .
Se1 Er2 N22 C16 -55.7(3) . .
Se3B Er2 N22 C16 -170.4(5) 2_656 .
Se4B Er2 N22 C16 142.3(7) 2_656 .
Se2 Er2 N22 C16 -17.0(3) . .
Se4C Er2 N22 C16 138.6(6) 2_656 .
Se4A Er2 N22 C16 131.5(3) 2_656 .
C20 N22 C16 C17 1.0(7) . .
Er2 N22 C16 C17 -171.2(4) . .
N22 C16 C17 C18 -2.3(8) . .
C16 C17 C18 C19 2.6(7) . .
C17 C18 C19 C20 -1.8(7) . .
C16 N22 C20 C19 -0.1(7) . .
Er2 N22 C20 C19 172.5(4) . .
C18 C19 C20 N22 0.5(8) . .
O1 Er3 N23 C21 -10.4(4) 2_656 .
O1 Er3 N23 C21 171.3(2) . .
N4 Er3 N23 C21 -138.8(3) . .
N7 Er3 N23 C21 125.4(3) . .
N16 Er3 N23 C21 -55.2(3) . .
N13 Er3 N23 C21 36.3(3) . .
Se3B Er3 N23 C21 -73.0(5) . .
Se3A Er3 N23 C21 53.4(3) 2_656 .
Se3C Er3 N23 C21 -126.2(4) . .
Se4C Er3 N23 C21 -104.4(4) . .
O1 Er3 N23 C25 170.4(2) 2_656 .
O1 Er3 N23 C25 -7.9(3) . .
N4 Er3 N23 C25 42.0(3) . .
N7 Er3 N23 C25 -53.8(3) . .
N16 Er3 N23 C25 125.6(3) . .
N13 Er3 N23 C25 -142.9(3) . .
Se3B Er3 N23 C25 107.8(5) . .
Se3A Er3 N23 C25 -125.8(3) 2_656 .
Se3C Er3 N23 C25 54.6(4) . .
Se4C Er3 N23 C25 76.4(4) . .
C25 N23 C21 C22 -1.0(6) . .
Er3 N23 C21 C22 179.8(3) . .
N23 C21 C22 C23 1.0(7) . .
C21 C22 C23 C24 -0.2(7) . .
C22 C23 C24 C25 -0.4(7) . .
C21 N23 C25 C24 0.3(6) . .
Er3 N23 C25 C24 179.6(3) . .
C23 C24 C25 N23 0.4(7) . .
C30 N24 C26 C27 2.9(8) . .
N24 C26 C27 C28 -2.6(9) . .
C26 C27 C28 C29 -1.5(10) . .
C27 C28 C29 C30 5.0(11) . .
C28 C29 C30 N24 -4.7(11) . .
C26 N24 C30 C29 0.8(9) . .
C32 N25 C31 C32 -0.2(11) 2 .
N25 C31 C32 C33 0.2(11) . 2
N25 C31 C32 N25 0.2(11) . 2
